data_4343981
loop_
_publ_author_name
'Stylianou, Marios'
'Drouza, Chryssoula'
'Giapintzakis, John'
'Athanasopoulos, Georgios I.'
'Keramidas, Anastasios D.'

_publ_section_title
;
 Aerial Oxidation of a V(IV)-Iminopyridine Hydroquinonate Complex: A Trap
 for the V(IV)-Semiquinonate Radical Intermediate.
;
_journal_issue 15
_journal_name_full 'Inorganic chemistry'
_journal_page_first 7218
_journal_page_last 7229
_journal_paper_doi 10.1021/acs.inorgchem.5b00571
_journal_volume 54
_journal_year 2015
_chemical_formula_sum 'C32 H50.16 Cl2 N6 O14.58 V2'
_chemical_formula_weight 925.07
_chemical_name_systematic
;
 ?
;
_space_group_crystal_system trigonal
_space_group_IT_number 148
_space_group_name_Hall '-R 3'
_space_group_name_H-M_alt 'R -3 :H'
_symmetry_space_group_name_Hall '-R 3'
_symmetry_space_group_name_H-M 'R -3 :H'
_atom_sites_solution_hydrogens geom
_audit_creation_method SHELXL-2014
_cell_angle_alpha 90
_cell_angle_beta 90
_cell_angle_gamma 120
_cell_formula_units_Z 9
_cell_length_a 24.9994(5)
_cell_length_b 24.9994(5)
_cell_length_c 17.3225(4)
_cell_measurement_reflns_used 12836
_cell_measurement_temperature 100(2)
_cell_measurement_theta_max 34.8065
_cell_measurement_theta_min 3.0058
_cell_volume 9375.6(3)
_computing_structure_refinement 'SHELXL-2014 (Sheldrick, 2014)'
_diffrn_ambient_temperature 100(2)
_diffrn_measured_fraction_theta_full 0.998
_diffrn_measured_fraction_theta_max 0.926
_diffrn_measurement_device_type 'KM4 XCALIBUR2'
_diffrn_radiation_type MoK\a
_diffrn_radiation_wavelength 0.71073
_diffrn_reflns_av_R_equivalents 0.0729
_diffrn_reflns_av_unetI/netI 0.0977
_diffrn_reflns_laue_measured_fraction_full 0.998
_diffrn_reflns_laue_measured_fraction_max 0.926
_diffrn_reflns_limit_h_max 37
_diffrn_reflns_limit_h_min -39
_diffrn_reflns_limit_k_max 39
_diffrn_reflns_limit_k_min -39
_diffrn_reflns_limit_l_max 26
_diffrn_reflns_limit_l_min -27
_diffrn_reflns_number 61155
_diffrn_reflns_point_group_measured_fraction_full 0.998
_diffrn_reflns_point_group_measured_fraction_max 0.926
_diffrn_reflns_theta_full 25.242
_diffrn_reflns_theta_max 34.866
_diffrn_reflns_theta_min 3.012
_diffrn_source 'fine-focus sealed tube'
_exptl_absorpt_coefficient_mu 0.648
_exptl_absorpt_correction_T_max 0.961
_exptl_absorpt_correction_T_min 0.847
_exptl_absorpt_correction_type analytical
_exptl_crystal_colour blue
_exptl_crystal_density_diffrn 1.475
_exptl_crystal_density_method 'not measured'
_exptl_crystal_description rod
_exptl_crystal_F_000 4326
_exptl_crystal_size_max 0.4278
_exptl_crystal_size_mid 0.2083
_exptl_crystal_size_min 0.0992
_refine_diff_density_max 1.693
_refine_diff_density_min -1.192
_refine_diff_density_rms 0.114
_refine_ls_extinction_method none
_refine_ls_goodness_of_fit_ref 0.928
_refine_ls_hydrogen_treatment constr
_refine_ls_matrix_type full
_refine_ls_number_parameters 263
_refine_ls_number_reflns 8389
_refine_ls_number_restraints 0
_refine_ls_restrained_S_all 0.928
_refine_ls_R_factor_all 0.1286
_refine_ls_R_factor_gt 0.0641
_refine_ls_shift/su_max 0.001
_refine_ls_shift/su_mean 0.000
_refine_ls_structure_factor_coef Fsqd
_refine_ls_weighting_details 'w=1/[\s^2^(Fo^2^)+(0.1131P)^2^] where P=(Fo^2^+2Fc^2^)/3'
_refine_ls_weighting_scheme calc
_refine_ls_wR_factor_gt 0.1731
_refine_ls_wR_factor_ref 0.1935
_reflns_Friedel_coverage 0.000
_reflns_number_gt 4294
_reflns_number_total 8389
_reflns_threshold_expression 'I > 2\s(I)'
_cod_data_source_file ic5b00571_si_005.cif
_cod_data_source_block shelx
_cod_depositor_comments 'Adding full bibliography for 4343981--4343988.cif.'
_cod_original_cell_volume 9375.6(4)
_cod_database_code 4343981
_shelx_space_group_comment
;
The symmetry employed for this shelxl refinement is uniquely defined
by the following loop, which should always be used as a source of
symmetry information in preference to the above space-group names.
They are only intended as comments.
;
_shelxl_version_number 2014-3

loop_
_space_group_symop_operation_xyz
'x, y, z'
'-y, x-y, z'
'-x+y, -x, z'
'x+2/3, y+1/3, z+1/3'
'-y+2/3, x-y+1/3, z+1/3'
'-x+y+2/3, -x+1/3, z+1/3'
'x+1/3, y+2/3, z+2/3'
'-y+1/3, x-y+2/3, z+2/3'
'-x+y+1/3, -x+2/3, z+2/3'
'-x, -y, -z'
'y, -x+y, -z'
'x-y, x, -z'
'-x+2/3, -y+1/3, -z+1/3'
'y+2/3, -x+y+1/3, -z+1/3'
'x-y+2/3, x+1/3, -z+1/3'
'-x+1/3, -y+2/3, -z+2/3'
'y+1/3, -x+y+2/3, -z+2/3'
'x-y+1/3, x+2/3, -z+2/3'

loop_
_atom_site_label
_atom_site_type_symbol
_atom_site_fract_x
_atom_site_fract_y
_atom_site_fract_z
_atom_site_U_iso_or_equiv
_atom_site_adp_type
_atom_site_occupancy
_atom_site_site_symmetry_order
_atom_site_calc_flag
_atom_site_refinement_flags_posn
_atom_site_refinement_flags_adp
_atom_site_refinement_flags_occupancy
_atom_site_disorder_assembly
_atom_site_disorder_group
V1 V 0.73115(2) 0.02758(2) 0.84807(3) 0.02297(12) Uani 1 1 d . . . . .
Cl1 Cl 0.68735(3) 0.04153(3) 0.73714(4) 0.02936(16) Uani 1 1 d . . . . .
O2 O 0.71013(9) 0.06070(8) 0.91060(11) 0.0288(4) Uani 1 1 d . . . . .
O1 O 0.67041(8) -0.05791(8) 0.85692(10) 0.0233(4) Uani 1 1 d . . . . .
N2 N 0.78165(10) 0.00609(10) 0.92941(13) 0.0254(4) Uani 1 1 d . . . . .
N1 N 0.78733(9) -0.00303(9) 0.77364(12) 0.0226(4) Uani 1 1 d . . . . .
N3 N 0.81304(10) 0.10867(10) 0.81746(13) 0.0272(5) Uani 1 1 d . . . . .
C9 C 0.79965(15) -0.01235(14) 1.05990(18) 0.0374(7) Uani 1 1 d . . . . .
H9 H 0.7925 -0.0111 1.1124 0.045 Uiso 1 1 calc R U . . .
C2 C 0.62775(11) -0.16258(11) 0.88792(14) 0.0209(4) Uani 1 1 d . . . . .
H2 H 0.6018 -0.1592 0.9236 0.025 Uiso 1 1 calc R U . . .
C3 C 0.70792(11) -0.11498(11) 0.78767(13) 0.0197(4) Uani 1 1 d . . . . .
C13 C 0.89511(13) 0.16173(13) 0.72682(18) 0.0343(6) Uani 1 1 d . . . . .
H13 H 0.9163 0.1607 0.6833 0.041 Uiso 1 1 calc R U . . .
C15 C 0.88212(14) 0.21744(13) 0.83056(19) 0.0381(7) Uani 1 1 d . . . . .
H15 H 0.8945 0.2540 0.8575 0.046 Uiso 1 1 calc R U . . .
C1 C 0.66917(11) -0.10972(11) 0.84372(13) 0.0196(4) Uani 1 1 d . . . . .
C7 C 0.84883(14) -0.03377(13) 0.95588(18) 0.0350(6) Uani 1 1 d . . . . .
H7 H 0.8744 -0.0480 0.9376 0.042 Uiso 1 1 calc R U . . .
C6 C 0.82039(12) -0.01329(11) 0.90513(16) 0.0265(5) Uani 1 1 d . . . . .
C16 C 0.83175(13) 0.16283(12) 0.85467(18) 0.0333(6) Uani 1 1 d . . . . .
H16 H 0.8099 0.1632 0.8979 0.040 Uiso 1 1 calc R U . . .
C12 C 0.84403(12) 0.10826(12) 0.75424(17) 0.0291(6) Uani 1 1 d . . . . .
C8 C 0.83874(14) -0.03279(14) 1.03460(18) 0.0388(7) Uani 1 1 d . . . . .
H8 H 0.8581 -0.0457 1.0698 0.047 Uiso 1 1 calc R U . . .
C4 C 0.74586(11) -0.06216(11) 0.73356(14) 0.0226(5) Uani 1 1 d . . . . .
H4A H 0.7707 -0.0731 0.7013 0.027 Uiso 1 1 calc R U . . .
H4B H 0.7182 -0.0562 0.7000 0.027 Uiso 1 1 calc R U . . .
C5 C 0.83436(12) -0.00782(12) 0.82049(16) 0.0275(5) Uani 1 1 d . . . . .
H5A H 0.8744 0.0285 0.8115 0.033 Uiso 1 1 calc R U . . .
H5B H 0.8366 -0.0437 0.8038 0.033 Uiso 1 1 calc R U . . .
C10 C 0.77151(13) 0.00609(13) 1.00637(16) 0.0310(6) Uani 1 1 d . . . . .
H10 H 0.7446 0.0190 1.0235 0.037 Uiso 1 1 calc R U . . .
C14 C 0.91362(14) 0.21668(13) 0.76600(19) 0.0380(7) Uani 1 1 d . . . . .
H14 H 0.9474 0.2531 0.7485 0.046 Uiso 1 1 calc R U . . .
C11 C 0.81899(12) 0.04680(12) 0.71509(15) 0.0279(5) Uani 1 1 d . . . . .
H11A H 0.7900 0.0426 0.6751 0.033 Uiso 1 1 calc R U . . .
H11B H 0.8524 0.0436 0.6913 0.033 Uiso 1 1 calc R U . . .
O6 O 0.3333 0.6667 0.8171(3) 0.091(2) Uani 1 3 d S T P A 12
O5 O 0.44365(14) -0.22167(14) 0.9186(2) 0.0634(8) Uiso 1 1 d . . . B 8
O3 O 0.5059(2) -0.1441(2) 1.1888(4) 0.074(3) Uiso 0.626(14) 1 d . . P C 9
O4 O 0.5142(4) -0.2168(5) 1.0671(6) 0.288(5) Uani 1 1 d . . . D 10
O7 O 0.3333 0.6667 0.6667 0.188(6) Uani 1 6 d S T P E 11
O9 O 0.9827(8) 0.0921(9) 0.6363(10) 0.166(11) Uiso 0.35(2) 1 d . . P F 1
O8 O 0.4140(8) 0.8438(8) 0.1052(10) 0.118(8) Uiso 0.292(13) 1 d . . P G 2
O5P O 0.4320(3) -0.2256(3) 0.8696(4) 0.068(3) Uiso 0.458(12) 1 d . . P H 3
O3P O 0.4986(6) -0.1405(6) 1.1334(9) 0.107(6) Uiso 0.363(16) 1 d . . P I 4
O1P O 0.9160(6) 0.0010(6) 0.6218(7) 0.114(7) Uiso 0.352(14) 1 d . . P J 5
O6P O 1.0000 0.0000 0.5000 0.48(6) Uiso 0.87(11) 6 d S . P K 6
O2P O 0.2923(6) 0.6582(6) 0.8397(8) 0.057(5) Uiso 0.207(10) 1 d . . P L 7

loop_
_atom_site_aniso_label
_atom_site_aniso_U_11
_atom_site_aniso_U_22
_atom_site_aniso_U_33
_atom_site_aniso_U_23
_atom_site_aniso_U_13
_atom_site_aniso_U_12
V1 0.0188(2) 0.0147(2) 0.0331(2) 0.00085(16) 0.00382(16) 0.00657(17)
Cl1 0.0237(3) 0.0261(3) 0.0349(3) 0.0038(2) 0.0025(2) 0.0099(3)
O2 0.0294(10) 0.0210(9) 0.0368(10) -0.0017(7) 0.0021(8) 0.0133(8)
O1 0.0199(8) 0.0153(8) 0.0324(9) 0.0014(6) 0.0057(7) 0.0070(7)
N2 0.0205(10) 0.0181(10) 0.0341(11) 0.0020(8) 0.0008(8) 0.0071(8)
N1 0.0180(10) 0.0143(9) 0.0301(10) 0.0059(8) 0.0047(8) 0.0041(8)
N3 0.0214(10) 0.0171(10) 0.0394(12) 0.0035(9) 0.0018(9) 0.0069(9)
C9 0.0394(17) 0.0348(16) 0.0357(15) 0.0096(12) 0.0061(12) 0.0169(14)
C2 0.0170(11) 0.0179(11) 0.0261(11) -0.0003(9) 0.0032(9) 0.0073(9)
C3 0.0170(10) 0.0162(10) 0.0226(11) 0.0031(8) 0.0026(8) 0.0058(9)
C13 0.0235(13) 0.0261(14) 0.0439(16) 0.0117(12) 0.0033(11) 0.0053(11)
C15 0.0332(16) 0.0193(13) 0.0503(18) 0.0001(12) -0.0073(13) 0.0044(12)
C1 0.0159(10) 0.0165(10) 0.0236(10) -0.0004(8) 0.0004(8) 0.0061(9)
C7 0.0291(14) 0.0301(15) 0.0480(17) 0.0091(12) 0.0045(12) 0.0165(12)
C6 0.0189(12) 0.0169(11) 0.0385(14) 0.0047(10) 0.0028(10) 0.0052(9)
C16 0.0286(14) 0.0192(12) 0.0460(16) -0.0014(11) -0.0042(12) 0.0073(11)
C12 0.0201(12) 0.0187(12) 0.0420(15) 0.0091(10) 0.0011(10) 0.0049(10)
C8 0.0361(16) 0.0363(16) 0.0432(16) 0.0154(13) 0.0013(13) 0.0174(14)
C4 0.0192(11) 0.0164(11) 0.0283(12) 0.0034(9) 0.0051(9) 0.0059(9)
C5 0.0182(11) 0.0218(12) 0.0405(14) 0.0035(10) 0.0044(10) 0.0086(10)
C10 0.0276(14) 0.0286(14) 0.0342(14) 0.0032(11) 0.0044(11) 0.0120(12)
C14 0.0267(14) 0.0198(13) 0.0517(18) 0.0119(12) -0.0057(12) -0.0002(11)
C11 0.0245(12) 0.0205(12) 0.0337(13) 0.0097(10) 0.0099(10) 0.0075(10)
O6 0.112(3) 0.112(3) 0.049(3) 0.000 0.000 0.0562(16)
O4 0.232(9) 0.352(12) 0.293(10) -0.097(9) 0.089(8) 0.155(9)
O7 0.188(10) 0.188(10) 0.187(15) 0.000 0.000 0.094(5)

loop_
_atom_type_symbol
_atom_type_description
_atom_type_scat_dispersion_real
_atom_type_scat_dispersion_imag
_atom_type_scat_source
C C 0.0033 0.0016 'International Tables Vol C Tables 4.2.6.8 and 6.1.1.4'
H H 0.0000 0.0000 'International Tables Vol C Tables 4.2.6.8 and 6.1.1.4'
N N 0.0061 0.0033 'International Tables Vol C Tables 4.2.6.8 and 6.1.1.4'
O O 0.0106 0.0060 'International Tables Vol C Tables 4.2.6.8 and 6.1.1.4'
Cl Cl 0.1484 0.1585 'International Tables Vol C Tables 4.2.6.8 and 6.1.1.4'
V V 0.3005 0.5294 'International Tables Vol C Tables 4.2.6.8 and 6.1.1.4'

loop_
_geom_angle_atom_site_label_1
_geom_angle_atom_site_label_2
_geom_angle_atom_site_label_3
_geom_angle
_geom_angle_site_symmetry_1
_geom_angle_site_symmetry_3
O2 V1 O1 103.95(9) . .
O2 V1 N3 94.88(9) . .
O1 V1 N3 160.65(8) . .
O2 V1 N2 94.13(10) . .
O1 V1 N2 84.53(8) . .
N3 V1 N2 89.76(9) . .
O2 V1 N1 164.26(9) . .
O1 V1 N1 87.07(7) . .
N3 V1 N1 73.60(8) . .
N2 V1 N1 75.51(8) . .
O2 V1 Cl1 100.40(7) . .
O1 V1 Cl1 93.64(6) . .
N3 V1 Cl1 87.23(7) . .
N2 V1 Cl1 165.36(7) . .
N1 V1 Cl1 89.90(6) . .
C1 O1 V1 135.22(16) . .
C6 N2 C10 118.3(2) . .
C6 N2 V1 120.43(18) . .
C10 N2 V1 121.00(19) . .
C5 N1 C4 111.3(2) . .
C5 N1 C11 109.2(2) . .
C4 N1 C11 109.16(19) . .
C5 N1 V1 111.15(15) . .
C4 N1 V1 110.75(15) . .
C11 N1 V1 105.11(15) . .
C12 N3 C16 118.9(2) . .
C12 N3 V1 118.98(18) . .
C16 N3 V1 121.75(19) . .
C10 C9 C8 119.0(3) . .
C3 C2 C1 121.5(2) 16_646 .
C2 C3 C1 119.0(2) 16_646 .
C2 C3 C4 120.5(2) 16_646 .
C1 C3 C4 120.2(2) . .
C14 C13 C12 118.4(3) . .
C14 C15 C16 118.6(3) . .
O1 C1 C3 122.2(2) . .
O1 C1 C2 118.2(2) . .
C3 C1 C2 119.5(2) . .
C6 C7 C8 119.1(3) . .
N2 C6 C7 122.0(3) . .
N2 C6 C5 116.7(2) . .
C7 C6 C5 121.2(2) . .
N3 C16 C15 122.2(3) . .
N3 C12 C13 121.8(3) . .
N3 C12 C11 115.4(2) . .
C13 C12 C11 122.8(3) . .
C9 C8 C7 119.1(3) . .
N1 C4 C3 113.7(2) . .
N1 C5 C6 112.7(2) . .
N2 C10 C9 122.4(3) . .
C15 C14 C13 120.1(3) . .
N1 C11 C12 108.9(2) . .
O2P O2P O2P 60.001(4) 3_565 2_665

loop_
_geom_bond_atom_site_label_1
_geom_bond_atom_site_label_2
_geom_bond_distance
_geom_bond_site_symmetry_2
V1 O2 1.6030(19) .
V1 O1 1.9110(17) .
V1 N3 2.105(2) .
V1 N2 2.132(2) .
V1 N1 2.301(2) .
V1 Cl1 2.3226(8) .
O1 C1 1.300(3) .
N2 C6 1.348(3) .
N2 C10 1.357(4) .
N1 C5 1.482(3) .
N1 C4 1.487(3) .
N1 C11 1.490(3) .
N3 C12 1.344(4) .
N3 C16 1.354(4) .
C9 C10 1.375(4) .
C9 C8 1.381(5) .
C2 C3 1.375(3) 16_646
C2 C1 1.427(3) .
C3 C2 1.375(3) 16_646
C3 C1 1.423(3) .
C3 C4 1.506(3) .
C13 C14 1.388(4) .
C13 C12 1.391(4) .
C15 C14 1.373(5) .
C15 C16 1.380(4) .
C7 C6 1.380(4) .
C7 C8 1.389(4) .
C6 C5 1.497(4) .
C12 C11 1.500(4) .
O2P O2P 1.62(2) 3_565
O2P O2P 1.62(2) 2_665
